data_7009186
loop_
_publ_author_name
'Baum, Gerhard'
'Constable, Edwin C.'
'Fenske, Dieter'
'Housecroft, Catherine E.'
'Kulke, Torsten'
'Neuburger, Markus'
'Zehnder, Margareta'

_publ_section_title
;
 Regio- and diastereo-selective formation of dicopper(I) and
 disilver(I) double helicates with chiral 6-substituted
 2,2'&#x2236;6',2&#x2033;-terpyridines
;
_journal_issue 6
_journal_name_full 'Journal of the Chemical Society, Dalton Transactions'
_journal_page_first 945
_journal_paper_doi 10.1039/a909158k
_journal_year 2000
_chemical_formula_sum 'C52 H58 Ag2 F12 N6 O2 P2'
_chemical_formula_weight 1304.72
_chemical_name_systematic
; 
 ? 
;
_space_group_IT_number 5
_symmetry_space_group_name_Hall 'C 2y'
_symmetry_space_group_name_H-M 'C 1 2 1'
_atom_sites_solution_hydrogens geom
_atom_sites_solution_primary direct
_atom_sites_solution_secondary difmap
_audit_creation_method SHELXL
_cell_angle_alpha 90.00
_cell_angle_beta 95.59(3)
_cell_angle_gamma 90.00
_cell_formula_units_Z 2
_cell_length_a 24.641(7)
_cell_length_b 12.669(2)
_cell_length_c 8.390(3)
_cell_measurement_temperature 203(2)
_cell_volume 2606.7(13)
_computing_cell_refinement 'STOE_IPDS software'
_computing_data_collection 'STOE_IPDS software'
_computing_data_reduction 'STOE_IPDS software'
_computing_molecular_graphics 'SCHAKAL (Keller 1993)'
_computing_publication_material 'SHELXL-97 (Sheldrick, 1997)'
_computing_structure_refinement 'SHELXL-93 (Sheldrick, 1993)'
_computing_structure_solution 'SHELXS-86 (Sheldrick, 1990)'
_diffrn_ambient_temperature 203(2)
_diffrn_measurement_device 'STOE IPDS'
_diffrn_measurement_method 'Image Plate'
_diffrn_radiation_monochromator graphite
_diffrn_radiation_source 'fine-focus sealed tube'
_diffrn_radiation_type MoKa
_diffrn_radiation_wavelength 0.71073
_diffrn_reflns_av_R_equivalents 0.0444
_diffrn_reflns_av_sigmaI/netI 0.0227
_diffrn_reflns_limit_h_max 32
_diffrn_reflns_limit_h_min -32
_diffrn_reflns_limit_k_max 16
_diffrn_reflns_limit_k_min -13
_diffrn_reflns_limit_l_max 11
_diffrn_reflns_limit_l_min -8
_diffrn_reflns_number 6901
_diffrn_reflns_theta_max 28.08
_diffrn_reflns_theta_min 3.99
_exptl_absorpt_coefficient_mu 0.903
_exptl_absorpt_correction_type none
_exptl_crystal_density_diffrn 1.662
_exptl_crystal_F_000 1320
_refine_diff_density_max 0.513
_refine_diff_density_min -0.473
_refine_diff_density_rms 0.048
_refine_ls_abs_structure_details 'Flack H D (1983), Acta Cryst. A39, 876-881'
_refine_ls_abs_structure_Flack -0.02(2)
_refine_ls_extinction_method none
_refine_ls_goodness_of_fit_all 1.065
_refine_ls_goodness_of_fit_obs 1.048
_refine_ls_matrix_type full
_refine_ls_number_parameters 376
_refine_ls_number_reflns 4821
_refine_ls_number_restraints 1
_refine_ls_restrained_S_all 1.065
_refine_ls_restrained_S_obs 1.048
_refine_ls_R_factor_all 0.0257
_refine_ls_R_factor_obs 0.0253
_refine_ls_shift/esd_max 0.020
_refine_ls_shift/esd_mean 0.001
_refine_ls_structure_factor_coef Fsqd
_refine_ls_weighting_details 'w=1/[s^2^(Fo^2^)+( 0.0486P)^2^+1.1634P] where P=(Fo^2^+2Fc^2^)/3'
_refine_ls_weighting_scheme calc
_refine_ls_wR_factor_all 0.0702
_refine_ls_wR_factor_obs 0.0687
_reflns_number_observed 4773
_reflns_number_total 4821
_reflns_observed_criterion >2sigma(I)
_cod_data_source_file a909158k.txt
_cod_data_source_block const259
_cod_depositor_comments
;
The following automatic conversions were performed:

'_refine_ls_weighting_scheme' value 'calc w=1/[s^2^(Fo^2^)+(
0.0486P)^2^+1.1634P] where P=(Fo^2^+2Fc^2^)/3' was changed to 'calc'.
New tag '_refine_ls_weighting_details' was created. The value of the
new tag was set to 'w=1/[s^2^(Fo^2^)+( 0.0486P)^2^+1.1634P] where
P=(Fo^2^+2Fc^2^)/3'.

Automatic conversion script
Id: cif_fix_values 3143 2015-03-26 13:38:13Z robertas 
;
_cod_database_code 7009186

loop_
_symmetry_equiv_pos_as_xyz
'x, y, z'
'-x, y, -z'
'x+1/2, y+1/2, z'
'-x+1/2, y+1/2, -z'

loop_
_atom_site_aniso_label
_atom_site_aniso_U_11
_atom_site_aniso_U_22
_atom_site_aniso_U_33
_atom_site_aniso_U_23
_atom_site_aniso_U_13
_atom_site_aniso_U_12
P 0.0427(3) 0.0342(5) 0.0313(3) 0.0051(2) -0.0082(2) -0.0044(3)
F1 0.0440(9) 0.073(2) 0.0724(12) -0.0163(15) 0.0049(8) -0.0048(12)
F2 0.0437(11) 0.067(2) 0.108(2) 0.0225(14) -0.0230(11) -0.0092(9)
F3 0.078(2) 0.0322(12) 0.0639(12) 0.0115(9) -0.0149(11) -0.0021(10)
F4 0.139(2) 0.077(2) 0.0307(7) 0.0065(11) -0.0098(10) -0.049(2)
F5 0.082(2) 0.0349(12) 0.0479(10) -0.0031(9) -0.0122(10) 0.0003(10)
F6 0.0763(12) 0.046(2) 0.0340(7) 0.0026(7) 0.0020(7) -0.0020(9)
Ag 0.03070(9) 0.02411(10) 0.02891(9) -0.00459(7) -0.00078(5) -0.00249(7)
N1 0.0239(9) 0.0249(10) 0.0287(8) -0.0051(7) -0.0014(7) 0.0004(7)
C1 0.0247(11) 0.0253(13) 0.0374(12) -0.0089(10) -0.0010(9) 0.0002(8)
C2 0.0313(12) 0.0270(14) 0.0485(14) -0.0084(11) -0.0020(10) 0.0019(9)
C3 0.0334(13) 0.0298(14) 0.0509(14) -0.0125(11) 0.0008(10) -0.0035(10)
C4 0.0270(10) 0.0332(14) 0.0403(12) -0.0120(10) -0.0009(8) -0.0010(9)
C5 0.0229(9) 0.0312(13) 0.0274(9) -0.0065(8) 0.0010(7) -0.0012(8)
C6 0.0262(10) 0.0311(12) 0.0251(9) -0.0024(8) 0.0015(8) 0.0009(8)
C7 0.0319(11) 0.045(2) 0.0272(10) -0.0095(10) -0.0028(8) 0.0003(10)
C8 0.0363(10) 0.054(2) 0.0280(8) -0.0021(15) -0.0082(7) 0.007(2)
C9 0.0322(11) 0.043(2) 0.0288(10) 0.0024(10) -0.0054(9) 0.0087(10)
C10 0.0252(10) 0.0315(13) 0.0237(9) 0.0031(8) 0.0016(7) 0.0024(8)
N2 0.0236(7) 0.0291(9) 0.0243(6) -0.0028(10) 0.0006(5) 0.0015(10)
C11 0.0250(10) 0.0271(12) 0.0262(9) 0.0043(8) 0.0010(7) 0.0055(8)
N3 0.0236(8) 0.0264(10) 0.0247(8) 0.0012(7) -0.0001(6) 0.0037(7)
C12 0.0273(11) 0.0270(13) 0.0297(11) -0.0021(9) 0.0021(8) 0.0047(9)
C13 0.0435(14) 0.039(2) 0.0288(11) -0.0037(10) 0.0016(9) 0.0052(11)
C14 0.0319(12) 0.0266(12) 0.0425(12) -0.0043(10) 0.0021(9) 0.0007(9)
C15 0.0387(13) 0.0247(13) 0.0477(14) 0.0060(10) 0.0027(10) 0.0040(9)
C16 0.0384(13) 0.0277(13) 0.0343(11) 0.0077(9) -0.0003(9) 0.0045(9)
O 0.0281(8) 0.0256(9) 0.0507(10) -0.0109(8) -0.0107(7) 0.0040(7)
C17 0.0237(10) 0.0238(12) 0.0385(11) -0.0035(8) -0.0015(8) 0.0017(8)
C18 0.0291(11) 0.0243(12) 0.0480(13) 0.0013(10) 0.0022(9) -0.0029(8)
C19 0.0321(11) 0.0246(12) 0.0409(11) 0.0026(10) -0.0014(9) 0.0030(9)
C20 0.0407(13) 0.037(2) 0.0332(11) -0.0003(10) 0.0044(9) 0.0012(10)
C21 0.0301(11) 0.0272(13) 0.0380(12) -0.0046(9) -0.0023(9) -0.0001(8)
C22 0.0266(10) 0.0236(12) 0.0349(10) 0.0002(9) 0.0014(8) -0.0030(8)
C23 0.057(2) 0.034(2) 0.0439(14) 0.0068(12) 0.0054(12) -0.0085(12)
C24 0.0241(10) 0.0274(12) 0.0414(12) -0.0062(9) 0.0008(8) 0.0004(8)
C25 0.0258(12) 0.050(2) 0.060(2) -0.0145(15) -0.0017(11) -0.0030(11)
C26 0.0331(13) 0.040(2) 0.055(2) -0.0158(13) 0.0073(11) 0.0031(11)

loop_
_atom_site_label
_atom_site_type_symbol
_atom_site_fract_x
_atom_site_fract_y
_atom_site_fract_z
_atom_site_U_iso_or_equiv
_atom_site_thermal_displace_type
_atom_site_occupancy
_atom_site_calc_flag
_atom_site_refinement_flags
_atom_site_disorder_group
P P 0.35152(3) 0.17985(6) 0.96715(7) 0.0368(2) Uani 1 d . .
F1 F 0.28743(8) 0.1719(3) 0.9450(3) 0.0632(6) Uani 1 d . .
F2 F 0.41658(10) 0.1894(2) 0.9869(4) 0.0750(8) Uani 1 d . .
F3 F 0.35688(12) 0.0538(2) 0.9600(3) 0.0595(6) Uani 1 d . .
F4 F 0.35196(15) 0.1748(3) 1.1559(2) 0.0836(10) Uani 1 d . .
F5 F 0.34823(11) 0.3062(2) 0.9708(3) 0.0560(6) Uani 1 d . .
F6 F 0.35272(10) 0.1829(2) 0.7769(2) 0.0522(5) Uani 1 d . .
Ag Ag 0.453663(5) 0.66217(2) 0.597764(15) 0.02815(7) Uani 1 d . .
N1 N 0.47779(8) 0.8129(2) 0.7001(2) 0.0261(4) Uani 1 d . .
C1 C 0.44246(10) 0.8919(2) 0.6674(3) 0.0294(5) Uani 1 d . .
C2 C 0.45381(10) 0.9959(2) 0.7162(3) 0.0360(5) Uani 1 d . .
H2 H 0.42815(10) 1.0501(2) 0.6941(3) 0.031(8) Uiso 1 calc R .
C3 C 0.50380(11) 1.0156(2) 0.7974(4) 0.0382(6) Uani 1 d . .
H3 H 0.51286(11) 1.0847(2) 0.8312(4) 0.052(11) Uiso 1 calc R .
C4 C 0.54139(10) 0.9341(2) 0.8303(3) 0.0338(5) Uani 1 d . .
H4 H 0.57577(10) 0.9476(2) 0.8852(3) 0.072(15) Uiso 1 calc R .
C5 C 0.52699(9) 0.8330(2) 0.7803(3) 0.0273(4) Uani 1 d . .
C6 C 0.56406(9) 0.7413(2) 0.8141(3) 0.0275(4) Uani 1 d . .
C7 C 0.60355(10) 0.7417(3) 0.9470(3) 0.0350(5) Uani 1 d . .
H7 H 0.60685(10) 0.7998(3) 1.0169(3) 0.039(9) Uiso 1 calc R .
C8 C 0.63710(10) 0.6560(4) 0.9731(3) 0.0403(6) Uani 1 d . .
H8 H 0.66457(10) 0.6561(4) 1.0591(3) 0.115(22) Uiso 1 calc R .
C9 C 0.63061(10) 0.5690(3) 0.8729(3) 0.0351(5) Uani 1 d . .
H9 H 0.65254(10) 0.5087(3) 0.8914(3) 0.067(14) Uiso 1 calc R .
C10 C 0.59041(9) 0.5736(2) 0.7433(3) 0.0268(4) Uani 1 d . .
N2 N 0.55839(6) 0.6585(2) 0.7155(2) 0.0258(3) Uani 1 d . .
C11 C 0.58178(9) 0.4830(2) 0.6321(3) 0.0262(4) Uani 1 d . .
N3 N 0.56876(7) 0.5027(2) 0.4747(2) 0.0251(4) Uani 1 d . .
C12 C 0.56099(11) 0.4224(2) 0.3702(3) 0.0280(5) Uani 1 d . .
C13 C 0.54911(12) 0.4491(3) 0.1954(3) 0.0373(5) Uani 1 d . .
H13A H 0.5298(13) 0.3909(12) 0.1402(9) 0.129(28) Uiso 1 calc R .
H13B H 0.58311(14) 0.4615(28) 0.1490(10) 0.088(19) Uiso 1 calc R .
H13C H 0.5267(12) 0.5122(16) 0.1843(4) 0.045(10) Uiso 1 calc R .
C14 C 0.56544(11) 0.3174(2) 0.4208(3) 0.0338(5) Uani 1 d . .
H14 H 0.55956(11) 0.2619(2) 0.3467(3) 0.034(8) Uiso 1 calc R .
C15 C 0.57854(11) 0.2964(2) 0.5809(4) 0.0371(5) Uani 1 d . .
H15 H 0.58172(11) 0.2262(2) 0.6169(4) 0.051(11) Uiso 1 calc R .
C16 C 0.58706(11) 0.3790(2) 0.6891(3) 0.0337(5) Uani 1 d . .
H16 H 0.59619(11) 0.3655(2) 0.7986(3) 0.042(9) Uiso 1 calc R .
O O 0.39604(7) 0.8589(2) 0.5854(2) 0.0358(4) Uani 1 d . .
C17 C 0.34790(9) 0.9267(2) 0.5803(3) 0.0290(4) Uani 1 d . .
H17 H 0.34443(9) 0.9567(2) 0.6877(3) 0.030(8) Uiso 1 calc R .
C18 C 0.34600(10) 1.0161(2) 0.4546(3) 0.0339(5) Uani 1 d . .
H18A H 0.34591(10) 1.0856(2) 0.5057(3) 0.037(9) Uiso 1 calc R .
H18B H 0.37701(10) 1.0117(2) 0.3901(3) 0.044(10) Uiso 1 calc R .
C19 C 0.29181(10) 0.9950(2) 0.3520(3) 0.0328(5) Uani 1 d . .
H19 H 0.27591(10) 1.0576(2) 0.2945(3) 0.032(8) Uiso 1 calc R .
C20 C 0.30142(12) 0.9006(3) 0.2440(3) 0.0368(5) Uani 1 d . .
H20A H 0.33473(12) 0.9097(3) 0.1905(3) 0.053(11) Uiso 1 calc R .
H20B H 0.27048(12) 0.8899(3) 0.1630(3) 0.043(10) Uiso 1 calc R .
C21 C 0.30706(10) 0.8079(2) 0.3643(3) 0.0321(5) Uani 1 d . .
H21A H 0.34345(10) 0.7762(2) 0.3681(3) 0.032(8) Uiso 1 calc R .
H21B H 0.27971(10) 0.7534(2) 0.3350(3) 0.049(11) Uiso 1 calc R .
C22 C 0.29772(9) 0.8584(2) 0.5273(3) 0.0284(4) Uani 1 d . .
C23 C 0.28327(14) 0.7808(3) 0.6533(4) 0.0448(6) Uani 1 d . .
H23A H 0.3115(7) 0.7274(15) 0.6688(28) 0.051(11) Uiso 1 calc R .
H23B H 0.2487(7) 0.7476(19) 0.6187(18) 0.136(32) Uiso 1 calc R .
H23C H 0.2804(13) 0.8178(5) 0.7534(11) 0.068(14) Uiso 1 calc R .
C24 C 0.25598(10) 0.9473(2) 0.4744(3) 0.0311(4) Uani 1 d . .
C25 C 0.20147(12) 0.9052(3) 0.3987(4) 0.0458(7) Uani 1 d . .
H25A H 0.20786(12) 0.8509(19) 0.3212(30) 0.051(11) Uiso 1 calc R .
H25B H 0.1807(6) 0.9624(6) 0.3455(35) 0.081(17) Uiso 1 calc R .
H25C H 0.1811(6) 0.8755(24) 0.4814(7) 0.064(14) Uiso 1 calc R .
C26 C 0.24381(12) 1.0219(3) 0.6104(4) 0.0424(7) Uani 1 d . .
H26A H 0.2776(2) 1.0525(21) 0.6585(27) 0.082(18) Uiso 1 calc R .
H26B H 0.2265(12) 0.9826(6) 0.6909(19) 0.083(18) Uiso 1 calc R .
H26C H 0.2196(11) 1.0777(15) 0.5680(8) 0.067(14) Uiso 1 calc R .

loop_
_atom_type_symbol
_atom_type_description
_atom_type_scat_dispersion_real
_atom_type_scat_dispersion_imag
_atom_type_scat_source
C C 0.0033 0.0016 'International Tables Vol C Tables 4.2.6.8 and 6.1.1.4'
H H 0.0000 0.0000 'International Tables Vol C Tables 4.2.6.8 and 6.1.1.4'
Ag Ag -0.8971 1.1015 'International Tables Vol C Tables 4.2.6.8 and 6.1.1.4'
F F 0.0171 0.0103 'International Tables Vol C Tables 4.2.6.8 and 6.1.1.4'
N N 0.0061 0.0033 'International Tables Vol C Tables 4.2.6.8 and 6.1.1.4'
O O 0.0106 0.0060 'International Tables Vol C Tables 4.2.6.8 and 6.1.1.4'
P P 0.1023 0.0942 'International Tables Vol C Tables 4.2.6.8 and 6.1.1.4'

loop_
_geom_angle_atom_site_label_1
_geom_angle_atom_site_label_2
_geom_angle_atom_site_label_3
_geom_angle
_geom_angle_site_symmetry_1
_geom_angle_site_symmetry_3
_geom_angle_publ_flag
F1 P F4 91.4(2) . . ?
F1 P F6 89.98(13) . . ?
F4 P F6 178.3(2) . . ?
F1 P F2 178.9(2) . . ?
F4 P F2 89.5(2) . . ?
F6 P F2 89.18(15) . . ?
F1 P F3 91.0(2) . . ?
F4 P F3 90.3(2) . . ?
F6 P F3 88.71(13) . . ?
F2 P F3 89.7(2) . . ?
F1 P F5 90.8(2) . . ?
F4 P F5 90.9(2) . . ?
F6 P F5 90.04(12) . . ?
F2 P F5 88.5(2) . . ?
F3 P F5 177.8(2) . . ?
N1 Ag N3 172.75(7) . 2_656 ?
N1 Ag N2 114.60(8) . 2_656 ?
N3 Ag N2 72.57(8) 2_656 2_656 ?
N1 Ag Ag 91.33(5) . 2_656 ?
N3 Ag Ag 91.95(5) 2_656 2_656 ?
N2 Ag Ag 57.15(4) 2_656 2_656 ?
C1 N1 C5 119.7(2) . . ?
C1 N1 Ag 115.7(2) . . ?
C5 N1 Ag 124.4(2) . . ?
N1 C1 O 112.1(2) . . ?
N1 C1 C2 122.5(2) . . ?
O C1 C2 125.4(2) . . ?
C3 C2 C1 117.5(3) . . ?
C2 C3 C4 120.6(3) . . ?
C5 C4 C3 118.6(2) . . ?
N1 C5 C4 121.1(2) . . ?
N1 C5 C6 116.9(2) . . ?
C4 C5 C6 122.0(2) . . ?
N2 C6 C7 121.1(2) . . ?
N2 C6 C5 118.0(2) . . ?
C7 C6 C5 120.9(2) . . ?
C8 C7 C6 119.0(3) . . ?
C7 C8 C9 120.1(2) . . ?
C8 C9 C10 118.0(3) . . ?
N2 C10 C9 122.0(2) . . ?
N2 C10 C11 117.8(2) . . ?
C9 C10 C11 120.3(2) . . ?
C6 N2 C10 119.9(2) . . ?
C6 N2 Ag 127.1(2) . 2_656 ?
C10 N2 Ag 101.32(13) . 2_656 ?
N3 C11 C16 120.8(2) . . ?
N3 C11 C10 118.5(2) . . ?
C16 C11 C10 120.7(2) . . ?
C12 N3 C11 120.2(2) . . ?
C12 N3 Ag 120.4(2) . 2_656 ?
C11 N3 Ag 118.5(2) . 2_656 ?
N3 C12 C14 121.3(2) . . ?
N3 C12 C13 117.8(2) . . ?
C14 C12 C13 120.8(2) . . ?
C15 C14 C12 119.0(3) . . ?
C14 C15 C16 119.9(3) . . ?
C15 C16 C11 118.8(2) . . ?
C1 O C17 118.7(2) . . ?
O C17 C22 107.8(2) . . ?
O C17 C18 114.9(2) . . ?
C22 C17 C18 104.2(2) . . ?
C19 C18 C17 102.8(2) . . ?
C20 C19 C18 106.9(2) . . ?
C20 C19 C24 102.7(2) . . ?
C18 C19 C24 102.6(2) . . ?
C19 C20 C21 102.4(2) . . ?
C20 C21 C22 104.6(2) . . ?
C23 C22 C17 113.6(2) . . ?
C23 C22 C21 114.5(2) . . ?
C17 C22 C21 107.6(2) . . ?
C23 C22 C24 118.3(2) . . ?
C17 C22 C24 99.5(2) . . ?
C21 C22 C24 101.4(2) . . ?
C25 C24 C26 107.3(2) . . ?
C25 C24 C19 113.5(2) . . ?
C26 C24 C19 114.9(2) . . ?
C25 C24 C22 113.3(2) . . ?
C26 C24 C22 113.8(2) . . ?
C19 C24 C22 93.9(2) . . ?

loop_
_geom_bond_atom_site_label_1
_geom_bond_atom_site_label_2
_geom_bond_distance
_geom_bond_site_symmetry_2
_geom_bond_publ_flag
P F1 1.575(2) . ?
P F4 1.584(2) . ?
P F6 1.600(2) . ?
P F2 1.600(3) . ?
P F3 1.603(3) . ?
P F5 1.604(2) . ?
Ag N1 2.153(2) . ?
Ag N3 2.165(2) 2_656 ?
Ag N2 2.616(2) 2_656 ?
Ag Ag 2.9387(10) 2_656 ?
N1 C1 1.337(3) . ?
N1 C5 1.352(3) . ?
C1 O 1.343(3) . ?
C1 C2 1.399(4) . ?
C2 C3 1.371(4) . ?
C3 C4 1.397(4) . ?
C4 C5 1.383(4) . ?
C5 C6 1.487(3) . ?
C6 N2 1.335(4) . ?
C6 C7 1.407(3) . ?
C7 C8 1.369(5) . ?
C8 C9 1.386(5) . ?
C9 C10 1.399(3) . ?
C10 N2 1.341(3) . ?
C10 C11 1.481(3) . ?
N2 Ag 2.616(2) 2_656 ?
C11 N3 1.351(3) . ?
C11 C16 1.404(4) . ?
N3 C12 1.345(3) . ?
N3 Ag 2.165(2) 2_656 ?
C12 C14 1.398(4) . ?
C12 C13 1.506(4) . ?
C14 C15 1.376(4) . ?
C15 C16 1.388(4) . ?
O C17 1.462(3) . ?
C17 C22 1.539(3) . ?
C17 C18 1.545(4) . ?
C18 C19 1.540(4) . ?
C19 C20 1.533(4) . ?
C19 C24 1.541(4) . ?
C20 C21 1.546(4) . ?
C21 C22 1.547(3) . ?
C22 C23 1.511(4) . ?
C22 C24 1.561(4) . ?
C24 C25 1.525(4) . ?
C24 C26 1.534(4) . ?
